data_1503430
loop_
_publ_author_name
'Dogutan, Dilek K.'
'Bediako, D. Kwabena'
'Teets, Thomas S.'
'Schwalbe, Matthias'
'Nocera, Daniel G.'

_publ_section_title
;
 Efficient synthesis of hangman porphyrins.
;
_journal_issue 5
_journal_name_full 'Organic letters'
_journal_page_first 1036
_journal_page_last 1039
_journal_paper_doi 10.1021/ol902947h
_journal_volume 12
_journal_year 2010
_chemical_formula_sum 'C66 H62 Cl2 N4 O6'
_chemical_formula_weight 1078.10
_chemical_name_systematic
; 
 ? 
;
_space_group_IT_number 2
_symmetry_cell_setting triclinic
_symmetry_space_group_name_Hall '-P 1'
_symmetry_space_group_name_H-M 'P -1'
_atom_sites_solution_hydrogens geom
_atom_sites_solution_primary direct
_atom_sites_solution_secondary difmap
_audit_creation_method SHELXL-97
_cell_angle_alpha 68.543(2)
_cell_angle_beta 89.669(2)
_cell_angle_gamma 72.898(2)
_cell_formula_units_Z 2
_cell_length_a 13.2763(14)
_cell_length_b 13.5303(14)
_cell_length_c 17.5500(18)
_cell_measurement_reflns_used 9908
_cell_measurement_temperature 100(2)
_cell_measurement_theta_max 30.46
_cell_measurement_theta_min 2.44
_cell_volume 2785.9(5)
_computing_cell_refinement 'Bruker SAINT'
_computing_data_collection 'Bruker APEX2'
_computing_data_reduction 'Bruker SAINT'
_computing_molecular_graphics 'Bruker SHELXTL'
_computing_publication_material 'Bruker SHELXTL'
_computing_structure_refinement 'SHELXL-97 (Sheldrick, 2008)'
_computing_structure_solution 'SHELXS-97 (Sheldrick, 2008)'
_diffrn_ambient_temperature 100(2)
_diffrn_measured_fraction_theta_full 0.989
_diffrn_measured_fraction_theta_max 0.989
_diffrn_measurement_device_type 'Bruker APEX-II CCD'
_diffrn_measurement_method '\f and \w scans'
_diffrn_radiation_monochromator graphite
_diffrn_radiation_source 'fine-focus sealed tube'
_diffrn_radiation_type MoK\a
_diffrn_radiation_wavelength 0.71073
_diffrn_reflns_av_R_equivalents 0.0684
_diffrn_reflns_av_sigmaI/netI 0.0719
_diffrn_reflns_limit_h_max 18
_diffrn_reflns_limit_h_min -18
_diffrn_reflns_limit_k_max 19
_diffrn_reflns_limit_k_min -19
_diffrn_reflns_limit_l_max 24
_diffrn_reflns_limit_l_min -24
_diffrn_reflns_number 64327
_diffrn_reflns_theta_full 30.03
_diffrn_reflns_theta_max 30.03
_diffrn_reflns_theta_min 1.25
_exptl_absorpt_coefficient_mu 0.174
_exptl_absorpt_correction_T_max 0.9660
_exptl_absorpt_correction_T_min 0.9179
_exptl_absorpt_correction_type multi-scan
_exptl_absorpt_process_details sadabs
_exptl_crystal_colour purple
_exptl_crystal_density_diffrn 1.285
_exptl_crystal_density_method 'not measured'
_exptl_crystal_description rod
_exptl_crystal_F_000 1136
_exptl_crystal_size_max 0.50
_exptl_crystal_size_mid 0.20
_exptl_crystal_size_min 0.20
_refine_diff_density_max 1.101
_refine_diff_density_min -1.371
_refine_diff_density_rms 0.084
_refine_ls_extinction_method none
_refine_ls_goodness_of_fit_ref 1.047
_refine_ls_hydrogen_treatment mixed
_refine_ls_matrix_type full
_refine_ls_number_parameters 742
_refine_ls_number_reflns 16105
_refine_ls_number_restraints 34
_refine_ls_restrained_S_all 1.049
_refine_ls_R_factor_all 0.1221
_refine_ls_R_factor_gt 0.0748
_refine_ls_shift/su_max 0.001
_refine_ls_shift/su_mean 0.000
_refine_ls_structure_factor_coef Fsqd
_refine_ls_weighting_details 'calc w=1/[\s^2^(Fo^2^)+(0.1045P)^2^+2.4304P] where P=(Fo^2^+2Fc^2^)/3'
_refine_ls_weighting_scheme calc
_refine_ls_wR_factor_gt 0.1955
_refine_ls_wR_factor_ref 0.2279
_reflns_number_gt 10116
_reflns_number_total 16105
_reflns_threshold_expression >2sigma(I)
_cod_data_source_file ol902947h_si_004.cif
_cod_data_source_block 09378
_cod_depositor_comments
;
The following automatic conversions were performed:

'_symmetry_cell_setting' value 'Triclinic' changed to 'triclinic'
according to /home/saulius/struct/CIF-dictionaries/cif_core.dic
dictionary named 'cif_core.dic' version 2.4.2 from 2011-04-26.

Automatic conversion script
Id: cif_fix_values 1715 2011-07-08 13:25:40Z adriana 
;
_cod_original_sg_symbol_H-M P-1
_cod_database_code 1503430

loop_
_symmetry_equiv_pos_as_xyz
'x, y, z'
'-x, -y, -z'

loop_
_atom_site_label
_atom_site_type_symbol
_atom_site_fract_x
_atom_site_fract_y
_atom_site_fract_z
_atom_site_U_iso_or_equiv
_atom_site_adp_type
_atom_site_occupancy
_atom_site_symmetry_multiplicity
_atom_site_calc_flag
_atom_site_refinement_flags
_atom_site_disorder_assembly
_atom_site_disorder_group
N1 N 0.11148(16) 0.65335(16) -0.41551(11) 0.0180(4) Uani 1 1 d . . .
N2 N -0.08323(16) 0.84430(17) -0.46788(12) 0.0195(4) Uani 1 1 d D . .
H2N H -0.040(2) 0.810(2) -0.4230(13) 0.023 Uiso 1 1 d D . .
N3 N -0.04379(16) 0.88292(17) -0.32054(12) 0.0187(4) Uani 1 1 d . . .
N4 N 0.15111(16) 0.69030(17) -0.26805(12) 0.0182(4) Uani 1 1 d D . .
H4N H 0.107(2) 0.729(2) -0.3142(13) 0.022 Uiso 1 1 d D . .
O1 O 0.41148(17) 0.84918(19) -0.24988(16) 0.0445(6) Uani 1 1 d . . .
O2 O 0.35339(15) 0.77393(15) -0.32491(11) 0.0250(4) Uani 1 1 d D . .
H2O H 0.374(2) 0.7143(19) -0.3315(19) 0.030 Uiso 1 1 d D . .
O3 O 0.46518(13) 0.56386(13) -0.29553(10) 0.0193(3) Uani 1 1 d . . .
O4 O 0.16554(15) 0.96591(15) 0.05333(10) 0.0249(4) Uani 1 1 d . . .
O5 O -0.59838(14) 1.33270(16) -0.52924(12) 0.0289(4) Uani 1 1 d . . .
O6 O -0.07165(17) 0.70877(19) -0.86061(11) 0.0342(5) Uani 1 1 d . . .
Cl1S Cl 0.55392(14) 0.74365(12) 0.00419(10) 0.0977(5) Uani 1 1 d DU . .
Cl2S Cl 0.41947(10) 0.60377(11) 0.03840(6) 0.0481(4) Uani 0.756(3) 1 d PDU A 1
C1S C 0.4790(4) 0.6860(4) -0.0380(3) 0.0550(13) Uani 0.756(3) 1 d PDU A 1
H1S1 H 0.5253 0.6394 -0.0647 0.066 Uiso 0.756(3) 1 calc PR A 1
H1S2 H 0.4234 0.7467 -0.0806 0.066 Uiso 0.756(3) 1 calc PR A 1
C1SA C 0.4704(10) 0.6588(10) 0.0177(9) 0.067(4) Uani 0.244(3) 1 d PDU A 2
H1S3 H 0.4619 0.6263 0.0770 0.081 Uiso 0.244(3) 1 calc PR A 2
H1S4 H 0.3994 0.7060 -0.0124 0.081 Uiso 0.244(3) 1 calc PR A 2
Cl3S Cl 0.5203(10) 0.5513(8) -0.0173(7) 0.164(4) Uani 0.244(3) 1 d PDU . 2
C1 C 0.26429(18) 0.54011(19) -0.30823(14) 0.0171(4) Uani 1 1 d . . .
C2 C 0.20641(18) 0.57000(19) -0.38461(14) 0.0173(4) Uani 1 1 d . . .
C3 C 0.2416(2) 0.5151(2) -0.44194(14) 0.0200(5) Uani 1 1 d . . .
H3 H 0.3050 0.4556 -0.4350 0.024 Uiso 1 1 calc R . .
C4 C 0.16540(19) 0.5665(2) -0.50723(14) 0.0206(5) Uani 1 1 d . . .
H4 H 0.1650 0.5491 -0.5550 0.025 Uiso 1 1 calc R . .
C5 C 0.08467(19) 0.6526(2) -0.49084(14) 0.0180(4) Uani 1 1 d . . .
C6 C -0.00453(19) 0.7269(2) -0.54705(14) 0.0178(4) Uani 1 1 d . . .
C7 C -0.08089(19) 0.8152(2) -0.53558(14) 0.0183(5) Uani 1 1 d . . .
C8 C -0.17232(19) 0.8926(2) -0.59215(14) 0.0207(5) Uani 1 1 d . . .
H8 H -0.1913 0.8934 -0.6445 0.025 Uiso 1 1 calc R . .
C9 C -0.2273(2) 0.9647(2) -0.55754(14) 0.0214(5) Uani 1 1 d . . .
H9 H -0.2913 1.0244 -0.5815 0.026 Uiso 1 1 calc R . .
C10 C -0.17155(19) 0.9346(2) -0.47870(14) 0.0197(5) Uani 1 1 d . . .
C11 C -0.20108(19) 0.9901(2) -0.42448(14) 0.0189(5) Uani 1 1 d . . .
C12 C -0.14020(19) 0.9652(2) -0.35072(14) 0.0191(5) Uani 1 1 d . . .
C13 C -0.17060(19) 1.0246(2) -0.29567(14) 0.0197(5) Uani 1 1 d . . .
H13 H -0.2340 1.0839 -0.3022 0.024 Uiso 1 1 calc R . .
C14 C -0.09070(19) 0.9787(2) -0.23303(14) 0.0194(5) Uani 1 1 d . . .
H14 H -0.0867 1.0005 -0.1877 0.023 Uiso 1 1 calc R . .
C15 C -0.01240(19) 0.8897(2) -0.24906(14) 0.0180(4) Uani 1 1 d . . .
C16 C 0.08094(18) 0.8191(2) -0.19600(14) 0.0177(4) Uani 1 1 d . . .
C17 C 0.15279(19) 0.7255(2) -0.20419(14) 0.0181(4) Uani 1 1 d . . .
C18 C 0.24079(19) 0.6462(2) -0.14497(14) 0.0211(5) Uani 1 1 d . . .
H18 H 0.2609 0.6487 -0.0940 0.025 Uiso 1 1 calc R . .
C19 C 0.29068(19) 0.5663(2) -0.17481(14) 0.0205(5) Uani 1 1 d . . .
H19 H 0.3511 0.5031 -0.1481 0.025 Uiso 1 1 calc R . .
C20 C 0.23531(19) 0.5952(2) -0.25372(14) 0.0183(4) Uani 1 1 d . . .
C21 C 0.10917(19) 0.8498(2) -0.12694(14) 0.0188(5) Uani 1 1 d . . .
C22 C 0.0577(2) 0.8314(2) -0.05588(15) 0.0223(5) Uani 1 1 d . . .
H22 H 0.0072 0.7924 -0.0481 0.027 Uiso 1 1 calc R . .
C23 C 0.0794(2) 0.8695(2) 0.00354(15) 0.0233(5) Uani 1 1 d . . .
H23 H 0.0439 0.8563 0.0517 0.028 Uiso 1 1 calc R . .
C24 C 0.1529(2) 0.9268(2) -0.00712(14) 0.0202(5) Uani 1 1 d . . .
C25 C 0.2073(2) 0.9431(2) -0.07603(15) 0.0231(5) Uani 1 1 d . . .
H25 H 0.2591 0.9805 -0.0829 0.028 Uiso 1 1 calc R . .
C26 C 0.1850(2) 0.9039(2) -0.13525(15) 0.0236(5) Uani 1 1 d . . .
H26 H 0.2226 0.9145 -0.1823 0.028 Uiso 1 1 calc R . .
C31 C -0.30597(19) 1.0803(2) -0.44778(14) 0.0202(5) Uani 1 1 d . . .
C32 C -0.3145(2) 1.1936(2) -0.47118(15) 0.0229(5) Uani 1 1 d . . .
H32 H -0.2525 1.2145 -0.4694 0.027 Uiso 1 1 calc R . .
C33 C -0.4132(2) 1.2757(2) -0.49695(16) 0.0242(5) Uani 1 1 d . . .
H33 H -0.4181 1.3521 -0.5122 0.029 Uiso 1 1 calc R . .
C34 C -0.5047(2) 1.2463(2) -0.50044(15) 0.0231(5) Uani 1 1 d . . .
C35 C -0.4980(2) 1.1342(2) -0.47508(16) 0.0239(5) Uani 1 1 d . . .
H35 H -0.5603 1.1134 -0.4754 0.029 Uiso 1 1 calc R . .
C36 C -0.3990(2) 1.0529(2) -0.44921(15) 0.0231(5) Uani 1 1 d . . .
H36 H -0.3948 0.9764 -0.4320 0.028 Uiso 1 1 calc R . .
C41 C -0.01887(18) 0.7158(2) -0.62808(13) 0.0175(4) Uani 1 1 d . . .
C42 C -0.0138(2) 0.8015(2) -0.70095(14) 0.0211(5) Uani 1 1 d . . .
H42 H 0.0018 0.8644 -0.6984 0.025 Uiso 1 1 calc R . .
C43 C -0.0312(2) 0.7965(2) -0.77727(15) 0.0236(5) Uani 1 1 d . . .
H43 H -0.0271 0.8556 -0.8262 0.028 Uiso 1 1 calc R . .
C44 C -0.0547(2) 0.7050(2) -0.78195(15) 0.0243(5) Uani 1 1 d . . .
C45 C -0.0575(2) 0.6176(2) -0.71011(15) 0.0239(5) Uani 1 1 d . . .
H45 H -0.0715 0.5539 -0.7128 0.029 Uiso 1 1 calc R . .
C46 C -0.0396(2) 0.6236(2) -0.63379(15) 0.0220(5) Uani 1 1 d . . .
H46 H -0.0415 0.5635 -0.5848 0.026 Uiso 1 1 calc R . .
C51 C 0.54926(19) 0.5790(2) -0.25964(14) 0.0183(4) Uani 1 1 d . . .
C52 C 0.5323(2) 0.6820(2) -0.25205(15) 0.0208(5) Uani 1 1 d . . .
C53 C 0.6174(2) 0.7000(2) -0.21828(15) 0.0232(5) Uani 1 1 d . . .
H53 H 0.6069 0.7695 -0.2129 0.028 Uiso 1 1 calc R . .
C54 C 0.7160(2) 0.6199(2) -0.19255(16) 0.0238(5) Uani 1 1 d . . .
C55 C 0.7277(2) 0.5172(2) -0.19973(15) 0.0228(5) Uani 1 1 d . . .
H55 H 0.7947 0.4606 -0.1812 0.027 Uiso 1 1 calc R . .
C56 C 0.64666(19) 0.4941(2) -0.23253(14) 0.0189(5) Uani 1 1 d . . .
C57 C 0.66286(19) 0.3842(2) -0.24438(15) 0.0194(5) Uani 1 1 d . . .
C58 C 0.55584(18) 0.36457(19) -0.24713(14) 0.0174(4) Uani 1 1 d . . .
C59 C 0.54644(19) 0.2583(2) -0.22860(14) 0.0194(5) Uani 1 1 d . . .
H59 H 0.6087 0.1954 -0.2087 0.023 Uiso 1 1 calc R . .
C60 C 0.45013(19) 0.2403(2) -0.23794(14) 0.0186(5) Uani 1 1 d . . .
C61 C 0.35898(19) 0.3340(2) -0.26484(14) 0.0184(4) Uani 1 1 d . . .
H61 H 0.2922 0.3240 -0.2714 0.022 Uiso 1 1 calc R . .
C62 C 0.36342(18) 0.44201(19) -0.28225(13) 0.0172(4) Uani 1 1 d . . .
C63 C 0.46269(19) 0.45459(19) -0.27374(13) 0.0169(4) Uani 1 1 d . . .
C64 C 0.7434(2) 0.2863(2) -0.17620(18) 0.0285(6) Uani 1 1 d . . .
H64A H 0.7169 0.2776 -0.1226 0.043 Uiso 1 1 calc R . .
H64B H 0.8113 0.3012 -0.1763 0.043 Uiso 1 1 calc R . .
H64C H 0.7534 0.2174 -0.1861 0.043 Uiso 1 1 calc R . .
C65 C 0.7057(2) 0.3958(2) -0.32788(17) 0.0283(6) Uani 1 1 d . . .
H65A H 0.7149 0.3267 -0.3372 0.042 Uiso 1 1 calc R . .
H65B H 0.7742 0.4094 -0.3275 0.042 Uiso 1 1 calc R . .
H65C H 0.6553 0.4586 -0.3721 0.042 Uiso 1 1 calc R . .
C66 C 0.4287(2) 0.7738(2) -0.27506(16) 0.0246(5) Uani 1 1 d . . .
C101 C 0.8122(2) 0.6391(2) -0.15913(19) 0.0318(6) Uani 1 1 d . . .
C102 C 0.8578(3) 0.5472(3) -0.0740(2) 0.0464(9) Uani 1 1 d . . .
H10A H 0.8036 0.5495 -0.0360 0.070 Uiso 1 1 calc R . .
H10B H 0.9195 0.5594 -0.0531 0.070 Uiso 1 1 calc R . .
H10C H 0.8794 0.4740 -0.0786 0.070 Uiso 1 1 calc R . .
C103 C 0.8952(3) 0.6361(3) -0.2209(2) 0.0433(8) Uani 1 1 d . . .
H10D H 0.9141 0.5642 -0.2274 0.065 Uiso 1 1 calc R . .
H10E H 0.9588 0.6455 -0.2003 0.065 Uiso 1 1 calc R . .
H10F H 0.8655 0.6968 -0.2744 0.065 Uiso 1 1 calc R . .
C104 C 0.7830(2) 0.7535(3) -0.1514(2) 0.0403(7) Uani 1 1 d . . .
H10G H 0.7529 0.8128 -0.2054 0.060 Uiso 1 1 calc R . .
H10H H 0.8467 0.7637 -0.1319 0.060 Uiso 1 1 calc R . .
H10I H 0.7306 0.7568 -0.1121 0.060 Uiso 1 1 calc R . .
C111 C 0.44360(19) 0.1217(2) -0.21467(16) 0.0216(5) Uani 1 1 d . . .
C112 C 0.5420(2) 0.0464(2) -0.23517(19) 0.0308(6) Uani 1 1 d . . .
H11A H 0.6047 0.0365 -0.2007 0.046 Uiso 1 1 calc R . .
H11B H 0.5511 0.0812 -0.2934 0.046 Uiso 1 1 calc R . .
H11C H 0.5329 -0.0266 -0.2246 0.046 Uiso 1 1 calc R . .
C113 C 0.3453(2) 0.1224(2) -0.26057(19) 0.0323(6) Uani 1 1 d . . .
H11D H 0.3472 0.0453 -0.2491 0.048 Uiso 1 1 calc R . .
H11E H 0.3446 0.1616 -0.3200 0.048 Uiso 1 1 calc R . .
H11F H 0.2812 0.1609 -0.2420 0.048 Uiso 1 1 calc R . .
C114 C 0.4377(2) 0.0730(2) -0.12163(18) 0.0322(6) Uani 1 1 d . . .
H11G H 0.4993 0.0749 -0.0923 0.048 Uiso 1 1 calc R . .
H11H H 0.4376 -0.0045 -0.1048 0.048 Uiso 1 1 calc R . .
H11I H 0.3725 0.1175 -0.1084 0.048 Uiso 1 1 calc R . .
C200 C 0.2310(2) 1.0352(3) 0.03998(18) 0.0322(6) Uani 1 1 d . . .
H20A H 0.3034 0.9933 0.0357 0.048 Uiso 1 1 calc R . .
H20B H 0.2316 1.0593 0.0862 0.048 Uiso 1 1 calc R . .
H20C H 0.2034 1.1010 -0.0112 0.048 Uiso 1 1 calc R . .
C300 C -0.6893(2) 1.3063(3) -0.5469(2) 0.0351(7) Uani 1 1 d . . .
H30A H -0.6734 1.2661 -0.5842 0.053 Uiso 1 1 calc R . .
H30B H -0.7484 1.3755 -0.5731 0.053 Uiso 1 1 calc R . .
H30C H -0.7088 1.2591 -0.4955 0.053 Uiso 1 1 calc R . .
C400 C -0.1278(2) 0.6392(3) -0.87117(17) 0.0319(6) Uani 1 1 d . . .
H40A H -0.0833 0.5608 -0.8463 0.048 Uiso 1 1 calc R . .
H40B H -0.1459 0.6593 -0.9301 0.048 Uiso 1 1 calc R . .
H40C H -0.1930 0.6494 -0.8444 0.048 Uiso 1 1 calc R . .

loop_
_atom_site_aniso_label
_atom_site_aniso_U_11
_atom_site_aniso_U_22
_atom_site_aniso_U_33
_atom_site_aniso_U_23
_atom_site_aniso_U_13
_atom_site_aniso_U_12
N1 0.0162(10) 0.0162(10) 0.0180(9) -0.0058(7) -0.0013(7) -0.0008(8)
N2 0.0184(10) 0.0168(10) 0.0198(9) -0.0082(8) -0.0039(7) 0.0010(8)
N3 0.0156(10) 0.0179(10) 0.0212(9) -0.0086(8) -0.0005(7) -0.0015(8)
N4 0.0165(10) 0.0180(10) 0.0182(9) -0.0089(7) -0.0018(7) 0.0002(8)
O1 0.0283(12) 0.0318(12) 0.0804(17) -0.0378(12) -0.0057(11) 0.0018(10)
O2 0.0215(9) 0.0153(9) 0.0335(10) -0.0091(7) -0.0044(7) 0.0011(7)
O3 0.0185(9) 0.0110(8) 0.0251(8) -0.0053(6) -0.0030(6) -0.0019(7)
O4 0.0282(10) 0.0252(10) 0.0229(8) -0.0142(7) -0.0008(7) -0.0039(8)
O5 0.0174(9) 0.0211(9) 0.0424(11) -0.0130(8) -0.0033(7) 0.0033(7)
O6 0.0424(12) 0.0466(13) 0.0229(9) -0.0186(9) 0.0052(8) -0.0202(10)
Cl1S 0.1227(13) 0.0669(8) 0.0962(10) -0.0208(7) 0.0046(9) -0.0324(9)
Cl2S 0.0483(7) 0.0569(8) 0.0337(6) -0.0165(5) 0.0022(4) -0.0096(6)
C1S 0.063(3) 0.057(3) 0.036(2) -0.012(2) 0.007(2) -0.014(3)
C1SA 0.045(8) 0.087(10) 0.029(7) 0.011(6) 0.026(6) -0.006(7)
Cl3S 0.222(11) 0.109(6) 0.170(9) -0.058(6) 0.014(8) -0.059(7)
C1 0.0131(11) 0.0136(11) 0.0229(11) -0.0073(8) -0.0007(8) -0.0013(9)
C2 0.0158(11) 0.0146(11) 0.0195(10) -0.0072(8) -0.0003(8) -0.0011(9)
C3 0.0181(12) 0.0184(12) 0.0221(11) -0.0101(9) 0.0017(8) -0.0004(9)
C4 0.0196(12) 0.0205(12) 0.0208(11) -0.0104(9) 0.0021(8) -0.0019(10)
C5 0.0165(11) 0.0154(11) 0.0215(11) -0.0086(8) 0.0010(8) -0.0020(9)
C6 0.0165(11) 0.0171(11) 0.0189(10) -0.0072(8) 0.0005(8) -0.0035(9)
C7 0.0168(11) 0.0169(11) 0.0199(10) -0.0081(9) -0.0012(8) -0.0019(9)
C8 0.0186(12) 0.0201(12) 0.0212(11) -0.0081(9) -0.0030(8) -0.0024(10)
C9 0.0178(12) 0.0181(12) 0.0238(11) -0.0076(9) -0.0044(9) 0.0007(9)
C10 0.0167(12) 0.0165(11) 0.0221(11) -0.0071(9) -0.0018(8) 0.0002(9)
C11 0.0147(11) 0.0153(11) 0.0231(11) -0.0067(9) -0.0016(8) -0.0001(9)
C12 0.0173(12) 0.0159(11) 0.0230(11) -0.0089(9) 0.0010(8) -0.0017(9)
C13 0.0177(12) 0.0177(12) 0.0235(11) -0.0100(9) 0.0016(8) -0.0026(9)
C14 0.0191(12) 0.0162(11) 0.0224(11) -0.0093(9) 0.0015(8) -0.0025(9)
C15 0.0154(11) 0.0176(11) 0.0215(11) -0.0098(9) 0.0016(8) -0.0030(9)
C16 0.0158(11) 0.0175(11) 0.0204(10) -0.0096(9) 0.0023(8) -0.0031(9)
C17 0.0160(11) 0.0180(11) 0.0196(10) -0.0087(9) -0.0010(8) -0.0022(9)
C18 0.0185(12) 0.0217(12) 0.0204(11) -0.0091(9) -0.0027(8) -0.0010(10)
C19 0.0179(12) 0.0167(11) 0.0219(11) -0.0067(9) -0.0035(8) 0.0013(9)
C20 0.0159(11) 0.0153(11) 0.0228(11) -0.0080(9) 0.0003(8) -0.0027(9)
C21 0.0162(11) 0.0184(12) 0.0202(11) -0.0102(9) -0.0011(8) 0.0007(9)
C22 0.0185(12) 0.0263(13) 0.0228(11) -0.0106(10) 0.0018(9) -0.0065(10)
C23 0.0221(13) 0.0268(13) 0.0203(11) -0.0114(10) 0.0042(9) -0.0035(10)
C24 0.0199(12) 0.0175(12) 0.0197(11) -0.0083(9) -0.0033(8) 0.0009(9)
C25 0.0224(13) 0.0255(13) 0.0251(12) -0.0131(10) 0.0020(9) -0.0083(10)
C26 0.0255(13) 0.0263(13) 0.0233(11) -0.0130(10) 0.0051(9) -0.0098(11)
C31 0.0176(12) 0.0199(12) 0.0215(11) -0.0106(9) -0.0023(8) 0.0000(9)
C32 0.0207(13) 0.0201(12) 0.0260(12) -0.0092(9) -0.0016(9) -0.0031(10)
C33 0.0218(13) 0.0172(12) 0.0309(13) -0.0105(10) -0.0010(10) -0.0005(10)
C34 0.0189(12) 0.0204(13) 0.0261(12) -0.0107(10) -0.0013(9) 0.0020(10)
C35 0.0175(12) 0.0220(13) 0.0317(13) -0.0125(10) -0.0006(9) -0.0025(10)
C36 0.0204(13) 0.0164(12) 0.0306(13) -0.0108(10) -0.0022(9) -0.0004(10)
C41 0.0134(11) 0.0183(11) 0.0190(10) -0.0091(9) -0.0010(8) 0.0002(9)
C42 0.0213(12) 0.0185(12) 0.0230(11) -0.0089(9) 0.0015(9) -0.0044(10)
C43 0.0223(13) 0.0245(13) 0.0201(11) -0.0065(9) 0.0035(9) -0.0044(10)
C44 0.0201(12) 0.0336(14) 0.0219(11) -0.0152(10) 0.0029(9) -0.0063(11)
C45 0.0229(13) 0.0247(13) 0.0281(12) -0.0146(10) 0.0022(9) -0.0071(11)
C46 0.0207(12) 0.0214(12) 0.0217(11) -0.0066(9) 0.0014(9) -0.0055(10)
C51 0.0171(11) 0.0162(11) 0.0208(11) -0.0063(8) 0.0017(8) -0.0049(9)
C52 0.0183(12) 0.0181(12) 0.0253(11) -0.0092(9) 0.0007(9) -0.0033(10)
C53 0.0200(12) 0.0202(12) 0.0306(13) -0.0111(10) 0.0023(9) -0.0061(10)
C54 0.0178(12) 0.0217(13) 0.0323(13) -0.0110(10) 0.0010(9) -0.0059(10)
C55 0.0173(12) 0.0182(12) 0.0292(12) -0.0076(9) -0.0001(9) -0.0019(10)
C56 0.0169(12) 0.0151(11) 0.0217(11) -0.0051(8) 0.0007(8) -0.0030(9)
C57 0.0145(11) 0.0147(11) 0.0271(12) -0.0074(9) 0.0008(8) -0.0026(9)
C58 0.0146(11) 0.0165(11) 0.0191(10) -0.0071(8) -0.0002(8) -0.0017(9)
C59 0.0176(12) 0.0147(11) 0.0227(11) -0.0070(9) -0.0012(8) -0.0007(9)
C60 0.0179(12) 0.0146(11) 0.0225(11) -0.0085(9) 0.0009(8) -0.0022(9)
C61 0.0154(11) 0.0186(12) 0.0215(11) -0.0095(9) -0.0003(8) -0.0032(9)
C62 0.0159(11) 0.0156(11) 0.0183(10) -0.0075(8) -0.0010(8) -0.0008(9)
C63 0.0182(11) 0.0129(11) 0.0180(10) -0.0059(8) -0.0004(8) -0.0024(9)
C64 0.0164(13) 0.0190(13) 0.0440(15) -0.0081(11) -0.0068(10) -0.0014(10)
C65 0.0257(14) 0.0258(14) 0.0359(14) -0.0150(11) 0.0103(11) -0.0076(11)
C66 0.0195(13) 0.0180(12) 0.0361(14) -0.0113(10) 0.0003(10) -0.0040(10)
C101 0.0206(14) 0.0254(14) 0.0517(17) -0.0186(12) -0.0038(11) -0.0051(11)
C102 0.0394(19) 0.0393(19) 0.058(2) -0.0182(16) -0.0207(15) -0.0089(15)
C103 0.0241(16) 0.0382(18) 0.078(2) -0.0296(17) 0.0115(15) -0.0155(14)
C104 0.0258(16) 0.0345(17) 0.070(2) -0.0297(16) -0.0040(14) -0.0104(13)
C111 0.0149(12) 0.0143(11) 0.0350(13) -0.0115(10) -0.0012(9) -0.0010(9)
C112 0.0225(14) 0.0212(14) 0.0515(17) -0.0204(12) 0.0019(11) -0.0023(11)
C113 0.0244(14) 0.0206(13) 0.0526(17) -0.0160(12) -0.0079(12) -0.0053(11)
C114 0.0321(16) 0.0226(14) 0.0382(15) -0.0066(11) 0.0037(11) -0.0097(12)
C200 0.0340(16) 0.0356(16) 0.0340(14) -0.0210(12) -0.0011(11) -0.0108(13)
C300 0.0180(14) 0.0268(15) 0.0537(18) -0.0139(13) -0.0053(12) 0.0013(11)
C400 0.0321(15) 0.0392(16) 0.0288(13) -0.0191(12) -0.0023(11) -0.0093(13)

loop_
_atom_type_symbol
_atom_type_description
_atom_type_scat_dispersion_real
_atom_type_scat_dispersion_imag
_atom_type_scat_source
C C 0.0033 0.0016 'International Tables Vol C Tables 4.2.6.8 and 6.1.1.4'
H H 0.0000 0.0000 'International Tables Vol C Tables 4.2.6.8 and 6.1.1.4'
N N 0.0061 0.0033 'International Tables Vol C Tables 4.2.6.8 and 6.1.1.4'
O O 0.0106 0.0060 'International Tables Vol C Tables 4.2.6.8 and 6.1.1.4'
Cl Cl 0.1484 0.1585 'International Tables Vol C Tables 4.2.6.8 and 6.1.1.4'

loop_
_geom_angle_atom_site_label_1
_geom_angle_atom_site_label_2
_geom_angle_atom_site_label_3
_geom_angle
_geom_angle_site_symmetry_1
C2 N1 C5 105.61(19) .
C10 N2 C7 109.72(19) .
C15 N3 C12 105.73(19) .
C17 N4 C20 109.67(19) .
C51 O3 C63 117.59(18) .
C24 O4 C200 117.4(2) .
C34 O5 C300 117.3(2) .
C44 O6 C400 117.5(2) .
C1S Cl1S C1SA 30.6(4) .
Cl1S C1S Cl2S 110.8(3) .
Cl3S C1SA Cl1S 112.5(7) .
Cl3S Cl3S C1SA 117.5(11) 2_665
C20 C1 C2 124.7(2) .
C20 C1 C62 117.1(2) .
C2 C1 C62 118.2(2) .
N1 C2 C1 125.7(2) .
N1 C2 C3 110.93(19) .
C1 C2 C3 123.4(2) .
C4 C3 C2 105.8(2) .
C3 C4 C5 107.5(2) .
N1 C5 C6 126.3(2) .
N1 C5 C4 110.2(2) .
C6 C5 C4 123.5(2) .
C7 C6 C5 125.3(2) .
C7 C6 C41 115.9(2) .
C5 C6 C41 118.7(2) .
N2 C7 C6 126.7(2) .
N2 C7 C8 106.9(2) .
C6 C7 C8 126.3(2) .
C9 C8 C7 108.1(2) .
C8 C9 C10 108.0(2) .
N2 C10 C11 127.1(2) .
N2 C10 C9 107.3(2) .
C11 C10 C9 125.6(2) .
C10 C11 C12 124.6(2) .
C10 C11 C31 116.3(2) .
C12 C11 C31 119.1(2) .
N3 C12 C11 125.4(2) .
N3 C12 C13 110.4(2) .
C11 C12 C13 124.2(2) .
C14 C13 C12 106.7(2) .
C13 C14 C15 106.4(2) .
N3 C15 C16 125.5(2) .
N3 C15 C14 110.8(2) .
C16 C15 C14 123.7(2) .
C17 C16 C15 125.8(2) .
C17 C16 C21 116.7(2) .
C15 C16 C21 117.4(2) .
N4 C17 C16 127.1(2) .
N4 C17 C18 107.3(2) .
C16 C17 C18 125.6(2) .
C19 C18 C17 107.9(2) .
C18 C19 C20 107.6(2) .
N4 C20 C1 126.0(2) .
N4 C20 C19 107.39(19) .
C1 C20 C19 126.5(2) .
C26 C21 C22 118.3(2) .
C26 C21 C16 119.3(2) .
C22 C21 C16 122.4(2) .
C23 C22 C21 120.8(2) .
C22 C23 C24 120.1(2) .
O4 C24 C25 124.0(2) .
O4 C24 C23 115.9(2) .
C25 C24 C23 120.1(2) .
C24 C25 C26 119.1(2) .
C21 C26 C25 121.5(2) .
C36 C31 C32 118.0(2) .
C36 C31 C11 119.8(2) .
C32 C31 C11 122.2(2) .
C33 C32 C31 120.5(2) .
C32 C33 C34 120.3(2) .
O5 C34 C35 123.6(2) .
O5 C34 C33 116.6(2) .
C35 C34 C33 119.8(2) .
C34 C35 C36 119.3(2) .
C35 C36 C31 122.0(2) .
C46 C41 C42 118.1(2) .
C46 C41 C6 122.4(2) .
C42 C41 C6 119.5(2) .
C43 C42 C41 121.2(2) .
C42 C43 C44 120.0(2) .
O6 C44 C45 124.9(2) .
O6 C44 C43 115.4(2) .
C45 C44 C43 119.7(2) .
C44 C45 C46 119.7(2) .
C41 C46 C45 121.4(2) .
O3 C51 C56 120.6(2) .
O3 C51 C52 117.4(2) .
C56 C51 C52 122.0(2) .
C53 C52 C51 118.1(2) .
C53 C52 C66 117.0(2) .
C51 C52 C66 124.8(2) .
C54 C53 C52 122.2(2) .
C53 C54 C55 117.2(2) .
C53 C54 C101 123.4(2) .
C55 C54 C101 119.4(2) .
C56 C55 C54 123.4(2) .
C55 C56 C51 117.0(2) .
C55 C56 C57 122.5(2) .
C51 C56 C57 120.3(2) .
C58 C57 C56 108.81(19) .
C58 C57 C64 111.5(2) .
C56 C57 C64 111.3(2) .
C58 C57 C65 108.3(2) .
C56 C57 C65 108.3(2) .
C64 C57 C65 108.6(2) .
C63 C58 C59 117.0(2) .
C63 C58 C57 120.4(2) .
C59 C58 C57 122.5(2) .
C60 C59 C58 123.1(2) .
C59 C60 C61 117.4(2) .
C59 C60 C111 121.1(2) .
C61 C60 C111 121.4(2) .
C62 C61 C60 121.9(2) .
C63 C62 C61 117.8(2) .
C63 C62 C1 121.5(2) .
C61 C62 C1 120.7(2) .
C58 C63 C62 122.8(2) .
C58 C63 O3 120.7(2) .
C62 C63 O3 116.5(2) .
O1 C66 O2 119.0(2) .
O1 C66 C52 121.7(2) .
O2 C66 C52 119.4(2) .
C102 C101 C54 109.7(2) .
C102 C101 C104 108.8(3) .
C54 C101 C104 112.0(2) .
C102 C101 C103 110.7(3) .
C54 C101 C103 107.5(2) .
C104 C101 C103 108.2(3) .
C114 C111 C113 109.4(2) .
C114 C111 C60 108.0(2) .
C113 C111 C60 111.3(2) .
C114 C111 C112 108.8(2) .
C113 C111 C112 108.2(2) .
C60 C111 C112 111.1(2) .

loop_
_geom_bond_atom_site_label_1
_geom_bond_atom_site_label_2
_geom_bond_distance
_geom_bond_site_symmetry_2
N1 C2 1.371(3) .
N1 C5 1.375(3) .
N2 C10 1.376(3) .
N2 C7 1.379(3) .
N3 C15 1.367(3) .
N3 C12 1.377(3) .
N4 C17 1.372(3) .
N4 C20 1.374(3) .
O1 C66 1.216(3) .
O2 C66 1.332(3) .
O3 C51 1.387(3) .
O3 C63 1.396(3) .
O4 C24 1.378(3) .
O4 C200 1.417(3) .
O5 C34 1.374(3) .
O5 C300 1.421(3) .
O6 C44 1.380(3) .
O6 C400 1.421(3) .
Cl1S C1S 1.742(5) .
Cl1S C1SA 1.775(8) .
Cl2S C1S 1.753(4) .
C1SA Cl3S 1.735(8) .
Cl3S Cl3S 1.55(2) 2_665
C1 C20 1.403(3) .
C1 C2 1.408(3) .
C1 C62 1.496(3) .
C2 C3 1.456(3) .
C3 C4 1.356(3) .
C4 C5 1.448(3) .
C5 C6 1.405(3) .
C6 C7 1.399(3) .
C6 C41 1.503(3) .
C7 C8 1.436(3) .
C8 C9 1.365(3) .
C9 C10 1.432(3) .
C10 C11 1.403(3) .
C11 C12 1.406(3) .
C11 C31 1.496(3) .
C12 C13 1.454(3) .
C13 C14 1.359(3) .
C14 C15 1.455(3) .
C15 C16 1.408(3) .
C16 C17 1.398(3) .
C16 C21 1.499(3) .
C17 C18 1.434(3) .
C18 C19 1.368(3) .
C19 C20 1.434(3) .
C21 C26 1.387(4) .
C21 C22 1.395(3) .
C22 C23 1.385(3) .
C23 C24 1.388(4) .
C24 C25 1.386(3) .
C25 C26 1.396(3) .
C31 C36 1.393(4) .
C31 C32 1.404(4) .
C32 C33 1.392(3) .
C33 C34 1.393(4) .
C34 C35 1.390(4) .
C35 C36 1.391(3) .
C41 C46 1.391(3) .
C41 C42 1.395(3) .
C42 C43 1.389(3) .
C43 C44 1.393(4) .
C44 C45 1.387(4) .
C45 C46 1.397(3) .
C51 C56 1.397(3) .
C51 C52 1.400(3) .
C52 C53 1.400(3) .
C52 C66 1.494(3) .
C53 C54 1.381(4) .
C54 C55 1.404(4) .
C54 C101 1.535(4) .
C55 C56 1.387(3) .
C56 C57 1.529(3) .
C57 C58 1.524(3) .
C57 C64 1.534(3) .
C57 C65 1.540(4) .
C58 C63 1.391(3) .
C58 C59 1.397(3) .
C59 C60 1.391(3) .
C60 C61 1.401(3) .
C60 C111 1.533(3) .
C61 C62 1.398(3) .
C62 C63 1.393(3) .
C101 C102 1.533(4) .
C101 C104 1.537(4) .
C101 C103 1.545(4) .
C111 C114 1.532(4) .
C111 C113 1.533(3) .
C111 C112 1.534(4) .
